data_7229888
loop_
_publ_author_name
'Feng, Qi'
'Wang, Jiali'
'Ding, Shiyuan'
'Chen, Yang'
'Diao, Guowang'
'Zhu, Pingting'

_publ_section_title
;
 Polymorphism and solvates of 1-acetyl-3-(phenyl)-5-(1-pyrenyl)pyrazoline:
 the structures, thermal and optical-physical properties
;
_journal_issue 5
_journal_name_full CrystEngComm
_journal_page_first 661
_journal_paper_doi 10.1039/C7CE01990D
_journal_volume 20
_journal_year 2018
_chemical_formula_sum 'C112 H88 N8 O12'
_chemical_formula_weight 1737.90
_chemical_name_systematic
;         
1-acetyl-3-(phenyl)-5-(1-pyrenyl) pyrazoline-formic acid solvate
;
_space_group_crystal_system monoclinic
_space_group_IT_number 14
_space_group_name_Hall '-P 2ybc'
_space_group_name_H-M_alt 'P 1 21/c 1'
_symmetry_space_group_name_Hall '-P 2ybc'
_symmetry_space_group_name_H-M 'P 1 21/c 1'
_atom_sites_solution_hydrogens mixed
_audit_creation_method SHELXL-2014/7
_audit_update_record
;
2017-10-19 deposited with the CCDC.
2017-12-13 downloaded from the CCDC.
;
_cell_angle_alpha 90
_cell_angle_beta 99.823(2)
_cell_angle_gamma 90
_cell_formula_units_Z 2
_cell_length_a 9.1829(5)
_cell_length_b 25.6141(16)
_cell_length_c 18.5826(12)
_cell_measurement_reflns_used 5815
_cell_measurement_temperature 150(2)
_cell_measurement_theta_max 21.52
_cell_measurement_theta_min 2.22
_cell_volume 4306.8(5)
_computing_structure_refinement 'SHELXL-2014/7 (Sheldrick, 2014)'
_diffrn_ambient_temperature 150(2)
_diffrn_measured_fraction_theta_full 0.970
_diffrn_measured_fraction_theta_max 0.926
_diffrn_measurement_device_type 'Bruker APEX-II CCD'
_diffrn_measurement_method '\f and \w scans'
_diffrn_radiation_type MoK\a
_diffrn_radiation_wavelength 0.71073
_diffrn_reflns_av_R_equivalents 0.0840
_diffrn_reflns_av_unetI/netI 0.1094
_diffrn_reflns_Laue_measured_fraction_full 0.970
_diffrn_reflns_Laue_measured_fraction_max 0.926
_diffrn_reflns_limit_h_max 9
_diffrn_reflns_limit_h_min -9
_diffrn_reflns_limit_k_max 33
_diffrn_reflns_limit_k_min -32
_diffrn_reflns_limit_l_max 17
_diffrn_reflns_limit_l_min -24
_diffrn_reflns_number 38603
_diffrn_reflns_point_group_measured_fraction_full 0.970
_diffrn_reflns_point_group_measured_fraction_max 0.926
_diffrn_reflns_theta_full 25.242
_diffrn_reflns_theta_max 27.524
_diffrn_reflns_theta_min 2.225
_exptl_absorpt_coefficient_mu 0.088
_exptl_crystal_colour yellow
_exptl_crystal_density_diffrn 1.340
_exptl_crystal_description needle
_exptl_crystal_F_000 1824
_exptl_crystal_size_max 0.100
_exptl_crystal_size_mid 0.060
_exptl_crystal_size_min 0.030
_refine_diff_density_max 0.434
_refine_diff_density_min -0.291
_refine_diff_density_rms 0.053
_refine_ls_extinction_coef 0.0049(10)
_refine_ls_extinction_expression Fc^*^=kFc[1+0.001xFc^2^\l^3^/sin(2\q)]^-1/4^
_refine_ls_extinction_method 'SHELXL-2014/7 (Sheldrick 2014'
_refine_ls_goodness_of_fit_ref 1.024
_refine_ls_hydrogen_treatment constr
_refine_ls_matrix_type full
_refine_ls_number_parameters 614
_refine_ls_number_reflns 9175
_refine_ls_number_restraints 84
_refine_ls_restrained_S_all 1.033
_refine_ls_R_factor_all 0.2024
_refine_ls_R_factor_gt 0.0884
_refine_ls_shift/su_max 0.000
_refine_ls_shift/su_mean 0.000
_refine_ls_structure_factor_coef Fsqd
_refine_ls_weighting_details 'w=1/[\s^2^(Fo^2^)+(0.1170P)^2^+1.7487P] where P=(Fo^2^+2Fc^2^)/3'
_refine_ls_weighting_scheme calc
_refine_ls_wR_factor_gt 0.2102
_refine_ls_wR_factor_ref 0.2595
_reflns_Friedel_coverage 0.000
_reflns_number_gt 4132
_reflns_number_total 9175
_reflns_threshold_expression 'I > 2\s(I)'
_cod_data_source_file c7ce01990d2.cif
_cod_data_source_block Fq20170908_a
_cod_depositor_comments 'Adding full bibliography for 7229888--7229890.cif.'
_cod_database_code 7229888
_shelx_shelxl_version_number 2014/7
_shelx_space_group_comment
;
The symmetry employed for this shelxl refinement is uniquely defined
by the following loop, which should always be used as a source of
symmetry information in preference to the above space-group names.
They are only intended as comments.
;
_shelx_estimated_absorpt_t_min 0.991
_shelx_estimated_absorpt_t_max 0.997

loop_
_space_group_symop_operation_xyz
'x, y, z'
'-x, y+1/2, -z+1/2'
'-x, -y, -z'
'x, -y-1/2, z-1/2'

loop_
_atom_site_label
_atom_site_type_symbol
_atom_site_fract_x
_atom_site_fract_y
_atom_site_fract_z
_atom_site_U_iso_or_equiv
_atom_site_adp_type
_atom_site_occupancy
_atom_site_site_symmetry_order
_atom_site_calc_flag
_atom_site_refinement_flags_posn
_atom_site_refinement_flags_adp
_atom_site_refinement_flags_occupancy
_atom_site_disorder_assembly
_atom_site_disorder_group
C1 C 0.0760(4) 0.71949(14) 0.37426(18) 0.0460(9) Uani 1 1 d . . . . .
H1 H 0.0070 0.7400 0.3422 0.055 Uiso 1 1 calc R U . . .
C2 C 0.0829(4) 0.66747(14) 0.3630(2) 0.0519(9) Uani 1 1 d . . . . .
H2 H 0.0158 0.6521 0.3242 0.062 Uiso 1 1 calc R U . . .
C3 C 0.1867(4) 0.63505(14) 0.4072(2) 0.0529(10) Uani 1 1 d . . . . .
C4 C 0.2841(4) 0.65810(14) 0.4662(2) 0.0482(9) Uani 1 1 d . . . . .
C5 C 0.2740(3) 0.71258(13) 0.48078(18) 0.0427(8) Uani 1 1 d . . . . .
C6 C 0.1717(3) 0.74446(13) 0.43403(17) 0.0402(8) Uani 1 1 d . . . . .
C7 C 0.1977(5) 0.58142(16) 0.3948(2) 0.0715(12) Uani 1 1 d . . . . .
H7 H 0.1302 0.5652 0.3569 0.086 Uiso 1 1 calc R U . . .
C8 C 0.3061(6) 0.55169(17) 0.4371(3) 0.0774(13) Uani 1 1 d . . . . .
H8 H 0.3152 0.5157 0.4265 0.093 Uiso 1 1 calc R U . . .
C9 C 0.4002(5) 0.57379(18) 0.4944(3) 0.0725(13) Uani 1 1 d . . . . .
H9 H 0.4731 0.5527 0.5230 0.087 Uiso 1 1 calc R U . . .
C10 C 0.3912(4) 0.62668(15) 0.5114(2) 0.0556(10) Uani 1 1 d . . . . .
C11 C 0.4841(4) 0.65118(19) 0.5718(2) 0.0660(12) Uani 1 1 d . . . . .
H11 H 0.5570 0.6308 0.6017 0.079 Uiso 1 1 calc R U . . .
C12 C 0.4719(4) 0.70160(19) 0.5875(2) 0.0633(11) Uani 1 1 d . . . . .
H12 H 0.5328 0.7158 0.6294 0.076 Uiso 1 1 calc R U . . .
C13 C 0.3681(4) 0.73503(15) 0.54203(19) 0.0497(9) Uani 1 1 d . . . . .
C14 C 0.3591(4) 0.78805(16) 0.5544(2) 0.0557(10) Uani 1 1 d . . . . .
H14 H 0.4200 0.8033 0.5955 0.067 Uiso 1 1 calc R U . . .
C15 C 0.2624(4) 0.81910(14) 0.50769(19) 0.0511(9) Uani 1 1 d . . . . .
H15 H 0.2601 0.8556 0.5167 0.061 Uiso 1 1 calc R U . . .
C16 C 0.1687(3) 0.79845(13) 0.44795(18) 0.0431(8) Uani 1 1 d . . . . .
C17 C 0.0715(4) 0.83416(13) 0.39481(19) 0.0474(9) Uani 1 1 d . . . . .
H17 H -0.0251 0.8166 0.3767 0.057 Uiso 1 1 calc R U . . .
C18 C 0.1452(4) 0.85028(13) 0.32930(19) 0.0488(9) Uani 1 1 d . . . . .
H18A H 0.2434 0.8337 0.3320 0.059 Uiso 1 1 calc R U . . .
H18B H 0.0825 0.8409 0.2823 0.059 Uiso 1 1 calc R U . . .
C19 C 0.1585(4) 0.90832(13) 0.3384(2) 0.0496(9) Uani 1 1 d . . . . .
C20 C -0.0379(5) 0.89158(19) 0.4781(2) 0.072 Uani 1 1 d . . . . .
C21 C -0.0589(9) 0.9429(3) 0.5066(4) 0.166(3) Uani 1 1 d . . . . .
H21A H -0.1315 0.9411 0.5395 0.249 Uiso 1 1 calc R U . . .
H21B H -0.0948 0.9667 0.4661 0.249 Uiso 1 1 calc R U . . .
H21C H 0.0353 0.9558 0.5335 0.249 Uiso 1 1 calc R U . . .
C22 C 0.2276(4) 0.94258(15) 0.2895(2) 0.0601(11) Uani 1 1 d . . . . .
C23 C 0.2000(6) 0.99608(18) 0.2875(3) 0.0889(15) Uani 1 1 d . . . . .
H23 H 0.1371 1.0111 0.3175 0.107 Uiso 1 1 calc R U . . .
C24 C 0.2676(7) 1.0277(2) 0.2398(3) 0.1020(17) Uani 1 1 d . . . . .
H24 H 0.2479 1.0641 0.2368 0.122 Uiso 1 1 calc R U . . .
C25 C 0.3593(6) 1.0064(2) 0.1987(3) 0.0913(15) Uani 1 1 d . . . . .
H25 H 0.4070 1.0282 0.1685 0.110 Uiso 1 1 calc R U . . .
C26 C 0.3848(5) 0.9544(2) 0.1994(2) 0.0797(13) Uani 1 1 d . . . . .
H26 H 0.4487 0.9400 0.1695 0.096 Uiso 1 1 calc R U . . .
C27 C 0.3170(5) 0.92195(17) 0.2444(2) 0.0646(11) Uani 1 1 d . . . . .
H27 H 0.3329 0.8853 0.2438 0.078 Uiso 1 1 calc R U . . .
C28 C 0.5626(5) 0.62536(17) 0.9180(2) 0.0731(12) Uani 1 1 d . . . . .
H28 H 0.5191 0.6479 0.9491 0.088 Uiso 1 1 calc R U . . .
C29 C 0.5596(6) 0.57352(19) 0.9277(3) 0.0915(16) Uani 1 1 d . . . . .
H29 H 0.5103 0.5604 0.9649 0.110 Uiso 1 1 calc R U . . .
C30 C 0.6257(6) 0.53735(17) 0.8857(2) 0.0809(14) Uani 1 1 d . . . . .
C31 C 0.6948(4) 0.55678(15) 0.8284(2) 0.0579(10) Uani 1 1 d . . . . .
C32 C 0.6936(4) 0.61183(14) 0.81522(18) 0.0480(9) Uani 1 1 d . . . . .
C33 C 0.6323(4) 0.64724(14) 0.85997(19) 0.0497(9) Uani 1 1 d . . . . .
C34 C 0.6272(7) 0.48312(19) 0.8966(3) 0.110(2) Uani 1 1 d . . . . .
H34 H 0.5774 0.4691 0.9331 0.132 Uiso 1 1 calc R U . . .
C35 C 0.6979(7) 0.44996(19) 0.8566(3) 0.1086(19) Uani 1 1 d . . . . .
H35 H 0.7016 0.4136 0.8671 0.130 Uiso 1 1 calc R U . . .
C36 C 0.7637(6) 0.46922(17) 0.8008(2) 0.0809(14) Uani 1 1 d . . . . .
H36 H 0.8111 0.4458 0.7726 0.097 Uiso 1 1 calc R U . . .
C37 C 0.7619(4) 0.52235(15) 0.7851(2) 0.0588(10) Uani 1 1 d . . . . .
C38 C 0.8231(4) 0.54448(15) 0.7259(2) 0.0543(10) Uani 1 1 d . . . . .
H38 H 0.8670 0.5217 0.6954 0.065 Uiso 1 1 calc R U . . .
C39 C 0.8213(4) 0.59451(16) 0.7119(2) 0.0540(10) Uani 1 1 d . . . . .
H39 H 0.8624 0.6067 0.6715 0.065 Uiso 1 1 calc R U . . .
C40 C 0.7595(3) 0.63114(14) 0.75577(18) 0.044 Uani 1 1 d . . . . .
C41 C 0.7620(3) 0.68450(14) 0.74385(19) 0.0487(9) Uani 1 1 d . . . . .
H41 H 0.8044 0.6975 0.7042 0.058 Uiso 1 1 calc R U . . .
C42 C 0.7042(4) 0.71916(14) 0.7883(2) 0.0497(9) Uani 1 1 d . . . . .
H42 H 0.7092 0.7556 0.7796 0.060 Uiso 1 1 calc R U . . .
C43 C 0.6375(3) 0.70100(14) 0.84664(19) 0.0470(9) Uani 1 1 d . . . . .
C44 C 0.5865(4) 0.74042(14) 0.8981(2) 0.0547(10) Uani 1 1 d . . . . .
H44 H 0.5017 0.7258 0.9189 0.066 Uiso 1 1 calc R U . . .
C45 C 0.7082(4) 0.75884(14) 0.9603(2) 0.0589(10) Uani 1 1 d . . . . .
H45A H 0.6791 0.7527 1.0085 0.071 Uiso 1 1 calc R U . . .
H45B H 0.8024 0.7404 0.9587 0.071 Uiso 1 1 calc R U . . .
C46 C 0.7227(4) 0.81594(15) 0.9464(2) 0.0548(10) Uani 1 1 d . . . . .
C47 C 0.4302(5) 0.79698(18) 0.8067(3) 0.0677(12) Uani 1 1 d . . . . .
C48 C 0.4121(7) 0.8503(2) 0.7756(3) 0.118(2) Uani 1 1 d . . . . .
H48A H 0.3240 0.8515 0.7376 0.178 Uiso 1 1 calc R U . . .
H48B H 0.4993 0.8595 0.7544 0.178 Uiso 1 1 calc R U . . .
H48C H 0.4010 0.8752 0.8143 0.178 Uiso 1 1 calc R U . . .
C49 C 0.8291(4) 0.85157(15) 0.9902(2) 0.0565(10) Uani 1 1 d . . . . .
C50 C 0.8137(5) 0.90532(17) 0.9827(3) 0.0735(12) Uani 1 1 d . . . . .
H50 H 0.7322 0.9197 0.9504 0.088 Uiso 1 1 calc R U . . .
C51 C 0.9183(6) 0.93803(18) 1.0229(3) 0.0865(16) Uani 1 1 d . . . . .
H51 H 0.9086 0.9748 1.0175 0.104 Uiso 1 1 calc R U . . .
C52 C 1.0355(6) 0.9175(2) 1.0702(3) 0.0829(15) Uani 1 1 d . . . . .
H52 H 1.1066 0.9403 1.0970 0.099 Uiso 1 1 calc R U . . .
C53 C 1.0511(5) 0.8645(2) 1.0794(2) 0.0704(12) Uani 1 1 d . . . . .
H53 H 1.1320 0.8504 1.1125 0.084 Uiso 1 1 calc R U . . .
C54 C 0.9466(4) 0.83158(17) 1.0394(2) 0.0620(11) Uani 1 1 d . . . . .
H54 H 0.9559 0.7949 1.0459 0.074 Uiso 1 1 calc R U . . .
N1 N 0.0452(3) 0.88484(12) 0.42637(17) 0.0562(8) Uani 1 1 d . . . . .
N2 N 0.1027(3) 0.92683(12) 0.39208(19) 0.0595(8) Uani 1 1 d . . . . .
N3 N 0.5439(3) 0.79011(13) 0.86221(18) 0.0599(9) Uani 1 1 d . . . . .
N4 N 0.6287(4) 0.83310(13) 0.8909(2) 0.0665(10) Uani 1 1 d . . . . .
O1 O -0.0942(3) 0.85388(13) 0.50460(16) 0.0870(9) Uani 1 1 d . . . . .
O2 O 0.3553(3) 0.75816(12) 0.78398(17) 0.0749(8) Uani 1 1 d . . . . .
C55 C 0.0697(7) 0.7942(4) 0.6566(3) 0.118(2) Uani 1 1 d . . . . .
H55 H -0.0088 0.7912 0.6163 0.142 Uiso 1 1 calc R U . . .
O3 O 0.1033(7) 0.8383(2) 0.6768(3) 0.1465(18) Uani 1 1 d . . . . .
O4 O 0.1261(4) 0.75203(15) 0.68238(19) 0.0938(10) Uani 1 1 d . . . . .
H4 H 0.2162 0.7515 0.6792 0.141 Uiso 1 1 calc R U . . .
C56A C 0.7618(17) 0.8504(7) 0.6501(7) 0.120(3) Uani 0.541(7) 1 d D U P A 1
H56A H 0.8418 0.8744 0.6587 0.144 Uiso 0.541(7) 1 calc R U P A 1
O5A O 0.6978(10) 0.8385(3) 0.6987(5) 0.121(3) Uani 0.541(7) 1 d D U P A 1
O6A O 0.7228(9) 0.8312(4) 0.5883(5) 0.134(3) Uani 0.541(7) 1 d D U P A 1
H6A H 0.7767 0.8431 0.5599 0.201 Uiso 0.541(7) 1 d R U P A 1
C56B C 0.689(2) 0.8566(6) 0.6459(11) 0.125(4) Uani 0.459(7) 1 d D U P A 2
H56B H 0.6236 0.8693 0.6766 0.150 Uiso 0.459(7) 1 calc R U P A 2
O5B O 0.7409(13) 0.8885(4) 0.6039(6) 0.146(4) Uani 0.459(7) 1 d D U P A 2
H5B H 0.6735 0.8983 0.5702 0.218 Uiso 0.459(7) 1 d R U P A 2
O6B O 0.7202(12) 0.8102(5) 0.6477(7) 0.135(3) Uani 0.459(7) 1 d D U P A 2

loop_
_atom_site_aniso_label
_atom_site_aniso_U_11
_atom_site_aniso_U_22
_atom_site_aniso_U_33
_atom_site_aniso_U_23
_atom_site_aniso_U_13
_atom_site_aniso_U_12
C1 0.045(2) 0.056(2) 0.036(2) 0.0050(17) 0.0054(16) 0.0004(16)
C2 0.063(2) 0.052(2) 0.041(2) -0.0048(18) 0.0074(18) -0.0052(18)
C3 0.067(2) 0.049(2) 0.048(2) 0.0009(19) 0.025(2) 0.0063(19)
C4 0.048(2) 0.060(2) 0.040(2) 0.0092(19) 0.0150(18) 0.0062(17)
C5 0.043(2) 0.053(2) 0.034(2) 0.0065(17) 0.0132(16) 0.0007(16)
C6 0.0399(19) 0.049(2) 0.033(2) 0.0030(16) 0.0095(16) -0.0008(15)
C7 0.102(3) 0.058(3) 0.060(3) -0.004(2) 0.029(3) 0.009(2)
C8 0.105(4) 0.052(3) 0.083(4) 0.007(3) 0.038(3) 0.025(3)
C9 0.073(3) 0.072(3) 0.080(3) 0.026(3) 0.033(3) 0.026(2)
C10 0.056(2) 0.062(3) 0.053(3) 0.019(2) 0.022(2) 0.0135(19)
C11 0.048(2) 0.088(3) 0.061(3) 0.032(3) 0.008(2) 0.011(2)
C12 0.052(2) 0.091(3) 0.045(2) 0.022(2) 0.0009(19) 0.003(2)
C13 0.040(2) 0.072(3) 0.036(2) 0.0111(19) 0.0052(17) -0.0027(18)
C14 0.054(2) 0.069(3) 0.040(2) 0.000(2) -0.0025(18) -0.0125(19)
C15 0.056(2) 0.055(2) 0.041(2) -0.0016(18) 0.0013(19) -0.0038(18)
C16 0.0402(19) 0.052(2) 0.037(2) 0.0035(17) 0.0076(16) 0.0007(16)
C17 0.050(2) 0.043(2) 0.049(2) 0.0002(17) 0.0051(18) 0.0018(16)
C18 0.054(2) 0.051(2) 0.039(2) 0.0023(17) 0.0014(17) -0.0009(16)
C19 0.061(2) 0.045(2) 0.040(2) -0.0001(18) 0.0016(19) -0.0006(17)
C20 0.085 0.077 0.052 -0.007 0.009 0.032
C21 0.179(7) 0.192(7) 0.124(6) -0.012(5) 0.020(5) 0.045(6)
C22 0.076(3) 0.046(2) 0.052(3) 0.001(2) -0.006(2) -0.0065(19)
C23 0.123(4) 0.058(3) 0.088(4) 0.003(3) 0.022(3) -0.003(3)
C24 0.141(5) 0.058(3) 0.105(4) 0.015(3) 0.015(4) -0.019(3)
C25 0.114(4) 0.086(4) 0.074(4) 0.011(3) 0.016(3) -0.024(3)
C26 0.099(3) 0.085(4) 0.058(3) 0.010(3) 0.020(3) -0.007(3)
C27 0.085(3) 0.065(3) 0.042(2) 0.003(2) 0.007(2) -0.003(2)
C28 0.103(3) 0.076(3) 0.049(3) -0.008(2) 0.039(2) -0.003(2)
C29 0.138(4) 0.067(3) 0.084(4) 0.005(3) 0.059(3) -0.021(3)
C30 0.133(4) 0.062(3) 0.055(3) -0.005(2) 0.038(3) -0.010(3)
C31 0.079(3) 0.049(2) 0.047(2) 0.0014(19) 0.018(2) -0.0114(19)
C32 0.051(2) 0.061(2) 0.032(2) -0.0054(18) 0.0080(17) -0.0016(17)
C33 0.053(2) 0.058(2) 0.039(2) -0.0032(18) 0.0113(17) -0.0100(17)
C34 0.197(6) 0.058(3) 0.092(4) 0.013(3) 0.070(4) -0.020(3)
C35 0.204(6) 0.053(3) 0.079(4) 0.000(3) 0.054(4) -0.010(3)
C36 0.130(4) 0.057(3) 0.059(3) 0.003(2) 0.026(3) -0.004(3)
C37 0.082(3) 0.048(2) 0.046(2) -0.006(2) 0.011(2) -0.0037(19)
C38 0.071(2) 0.054(3) 0.040(2) -0.0076(19) 0.0159(19) -0.0064(19)
C39 0.058(2) 0.069(3) 0.037(2) -0.0088(19) 0.0128(18) -0.0063(19)
C40 0.044 0.051 0.036 -0.005 0.003 -0.003
C41 0.0398(19) 0.074(3) 0.033(2) -0.0025(18) 0.0081(16) -0.0008(17)
C42 0.043(2) 0.054(2) 0.050(2) -0.0013(19) 0.0018(18) -0.0008(16)
C43 0.0380(19) 0.062(3) 0.041(2) -0.0071(18) 0.0083(16) 0.0058(16)
C44 0.052(2) 0.057(2) 0.056(3) 0.000(2) 0.013(2) 0.0070(18)
C45 0.061(2) 0.062(3) 0.055(3) -0.011(2) 0.014(2) 0.0026(19)
C46 0.049(2) 0.059(3) 0.062(3) -0.009(2) 0.023(2) 0.0122(19)
C47 0.055(3) 0.065(3) 0.086(3) -0.002(3) 0.021(3) 0.010(2)
C48 0.111(4) 0.119(5) 0.129(5) 0.036(4) 0.032(4) 0.019(3)
C49 0.056(2) 0.056(3) 0.066(3) -0.010(2) 0.034(2) -0.0009(19)
C50 0.071(3) 0.065(3) 0.092(3) -0.003(3) 0.035(3) -0.008(2)
C51 0.099(4) 0.060(3) 0.118(4) -0.010(3) 0.066(4) -0.020(3)
C52 0.073(3) 0.102(4) 0.087(4) -0.027(3) 0.049(3) -0.026(3)
C53 0.062(3) 0.090(4) 0.064(3) -0.026(3) 0.025(2) -0.006(2)
C54 0.060(3) 0.072(3) 0.058(3) -0.018(2) 0.020(2) -0.002(2)
N1 0.066(2) 0.057(2) 0.0457(19) -0.0016(16) 0.0094(16) 0.0128(16)
N2 0.072(2) 0.048(2) 0.056(2) 0.0034(17) 0.0029(18) 0.0049(16)
N3 0.051(2) 0.064(2) 0.064(2) -0.0136(18) 0.0083(18) 0.0057(16)
N4 0.062(2) 0.060(2) 0.085(3) -0.005(2) 0.034(2) 0.0143(17)
O1 0.088(2) 0.113(3) 0.066(2) 0.0180(19) 0.0287(17) 0.0168(18)
O2 0.0527(17) 0.083(2) 0.088(2) 0.0055(18) 0.0103(15) 0.0106(15)
C55 0.115(5) 0.144(6) 0.084(5) 0.015(5) -0.017(4) 0.004(5)
O3 0.208(5) 0.118(4) 0.110(4) 0.008(3) 0.017(3) 0.010(3)
O4 0.085(2) 0.100(3) 0.092(3) 0.007(2) 0.0046(19) -0.0074(19)
C56A 0.153(8) 0.142(7) 0.080(5) -0.026(6) 0.067(6) -0.015(7)
O5A 0.171(6) 0.110(5) 0.098(5) -0.003(4) 0.072(5) -0.011(4)
O6A 0.120(5) 0.191(8) 0.095(5) -0.015(5) 0.035(5) -0.032(5)
C56B 0.148(8) 0.158(7) 0.081(6) -0.033(6) 0.052(7) -0.027(7)
O5B 0.199(8) 0.158(7) 0.095(6) -0.007(6) 0.067(6) 0.023(7)
O6B 0.144(6) 0.172(7) 0.094(7) -0.006(6) 0.038(6) -0.042(7)

loop_
_atom_type_symbol
_atom_type_description
_atom_type_scat_dispersion_real
_atom_type_scat_dispersion_imag
_atom_type_scat_source
C C 0.0033 0.0016 'International Tables Vol C Tables 4.2.6.8 and 6.1.1.4'
H H 0.0000 0.0000 'International Tables Vol C Tables 4.2.6.8 and 6.1.1.4'
N N 0.0061 0.0033 'International Tables Vol C Tables 4.2.6.8 and 6.1.1.4'
O O 0.0106 0.0060 'International Tables Vol C Tables 4.2.6.8 and 6.1.1.4'

loop_
_geom_angle_atom_site_label_1
_geom_angle_atom_site_label_2
_geom_angle_atom_site_label_3
_geom_angle
C2 C1 C6 121.2(3)
C2 C1 H1 119.4
C6 C1 H1 119.4
C1 C2 C3 122.2(3)
C1 C2 H2 118.9
C3 C2 H2 118.9
C7 C3 C2 122.7(4)
C7 C3 C4 118.8(4)
C2 C3 C4 118.5(3)
C3 C4 C5 120.0(3)
C3 C4 C10 120.0(4)
C5 C4 C10 120.0(3)
C6 C5 C13 120.2(3)
C6 C5 C4 120.2(3)
C13 C5 C4 119.7(3)
C16 C6 C5 118.9(3)
C16 C6 C1 123.3(3)
C5 C6 C1 117.9(3)
C8 C7 C3 120.7(4)
C8 C7 H7 119.7
C3 C7 H7 119.7
C9 C8 C7 120.6(4)
C9 C8 H8 119.7
C7 C8 H8 119.7
C8 C9 C10 121.5(4)
C8 C9 H9 119.3
C10 C9 H9 119.3
C9 C10 C4 118.3(4)
C9 C10 C11 123.5(4)
C4 C10 C11 118.2(4)
C12 C11 C10 122.3(4)
C12 C11 H11 118.9
C10 C11 H11 118.9
C11 C12 C13 121.3(4)
C11 C12 H12 119.4
C13 C12 H12 119.4
C14 C13 C5 118.9(3)
C14 C13 C12 122.6(4)
C5 C13 C12 118.5(4)
C13 C14 C15 120.7(3)
C13 C14 H14 119.6
C15 C14 H14 119.6
C14 C15 C16 121.8(3)
C14 C15 H15 119.1
C16 C15 H15 119.1
C15 C16 C6 119.5(3)
C15 C16 C17 120.4(3)
C6 C16 C17 120.0(3)
N1 C17 C16 113.1(3)
N1 C17 C18 101.7(3)
C16 C17 C18 112.7(3)
N1 C17 H17 109.7
C16 C17 H17 109.7
C18 C17 H17 109.7
C19 C18 C17 102.4(3)
C19 C18 H18A 111.3
C17 C18 H18A 111.3
C19 C18 H18B 111.3
C17 C18 H18B 111.3
H18A C18 H18B 109.2
N2 C19 C22 121.7(3)
N2 C19 C18 114.6(3)
C22 C19 C18 123.7(3)
O1 C20 N1 121.0(4)
O1 C20 C21 118.3(5)
N1 C20 C21 120.7(5)
C20 C21 H21A 109.5
C20 C21 H21B 109.5
H21A C21 H21B 109.5
C20 C21 H21C 109.5
H21A C21 H21C 109.5
H21B C21 H21C 109.5
C27 C22 C23 119.1(4)
C27 C22 C19 120.6(4)
C23 C22 C19 120.3(4)
C22 C23 C24 118.8(5)
C22 C23 H23 120.6
C24 C23 H23 120.6
C25 C24 C23 120.3(5)
C25 C24 H24 119.8
C23 C24 H24 119.8
C24 C25 C26 121.2(5)
C24 C25 H25 119.4
C26 C25 H25 119.4
C25 C26 C27 119.9(5)
C25 C26 H26 120.1
C27 C26 H26 120.1
C22 C27 C26 120.6(4)
C22 C27 H27 119.7
C26 C27 H27 119.7
C29 C28 C33 120.1(4)
C29 C28 H28 119.9
C33 C28 H28 119.9
C28 C29 C30 123.7(4)
C28 C29 H29 118.2
C30 C29 H29 118.2
C34 C30 C29 124.3(4)
C34 C30 C31 117.5(4)
C29 C30 C31 118.3(4)
C37 C31 C30 120.4(4)
C37 C31 C32 120.8(3)
C30 C31 C32 118.9(4)
C33 C32 C31 121.7(3)
C33 C32 C40 119.7(3)
C31 C32 C40 118.7(3)
C43 C33 C32 119.9(3)
C43 C33 C28 122.8(3)
C32 C33 C28 117.3(3)
C35 C34 C30 122.1(5)
C35 C34 H34 119.0
C30 C34 H34 119.0
C34 C35 C36 119.9(4)
C34 C35 H35 120.1
C36 C35 H35 120.1
C35 C36 C37 121.2(4)
C35 C36 H36 119.4
C37 C36 H36 119.4
C36 C37 C31 118.9(4)
C36 C37 C38 123.8(4)
C31 C37 C38 117.3(3)
C39 C38 C37 123.2(4)
C39 C38 H38 118.4
C37 C38 H38 118.4
C38 C39 C40 121.7(4)
C38 C39 H39 119.2
C40 C39 H39 119.2
C41 C40 C39 122.7(3)
C41 C40 C32 118.9(3)
C39 C40 C32 118.4(3)
C42 C41 C40 121.4(3)
C42 C41 H41 119.3
C40 C41 H41 119.3
C41 C42 C43 120.6(3)
C41 C42 H42 119.7
C43 C42 H42 119.7
C33 C43 C42 119.5(3)
C33 C43 C44 121.2(3)
C42 C43 C44 119.0(3)
N3 C44 C43 112.3(3)
N3 C44 C45 100.4(3)
C43 C44 C45 114.5(3)
N3 C44 H44 109.8
C43 C44 H44 109.8
C45 C44 H44 109.8
C46 C45 C44 104.1(3)
C46 C45 H45A 110.9
C44 C45 H45A 110.9
C46 C45 H45B 110.9
C44 C45 H45B 110.9
H45A C45 H45B 108.9
N4 C46 C49 120.9(4)
N4 C46 C45 113.6(4)
C49 C46 C45 125.4(4)
O2 C47 N3 117.9(4)
O2 C47 C48 125.9(5)
N3 C47 C48 116.1(4)
C47 C48 H48A 109.5
C47 C48 H48B 109.5
H48A C48 H48B 109.5
C47 C48 H48C 109.5
H48A C48 H48C 109.5
H48B C48 H48C 109.5
C50 C49 C54 119.1(4)
C50 C49 C46 120.8(4)
C54 C49 C46 120.1(4)
C49 C50 C51 119.6(5)
C49 C50 H50 120.2
C51 C50 H50 120.2
C52 C51 C50 120.5(5)
C52 C51 H51 119.8
C50 C51 H51 119.8
C51 C52 C53 120.7(5)
C51 C52 H52 119.6
C53 C52 H52 119.6
C52 C53 C54 119.0(5)
C52 C53 H53 120.5
C54 C53 H53 120.5
C49 C54 C53 121.1(4)
C49 C54 H54 119.5
C53 C54 H54 119.5
C20 N1 N2 122.3(3)
C20 N1 C17 123.9(4)
N2 N1 C17 113.5(3)
C19 N2 N1 107.5(3)
C47 N3 N4 119.8(4)
C47 N3 C44 125.2(3)
N4 N3 C44 115.1(3)
C46 N4 N3 106.6(3)
O3 C55 O4 128.0(6)
O3 C55 H55 116.0
O4 C55 H55 116.0
C55 O4 H4 109.5
O5A C56A O6A 119.5(15)
O5A C56A H56A 120.2
O6A C56A H56A 120.2
C56A O6A H6A 109.2
O6B C56B O5B 121.7(17)
O6B C56B H56B 119.2
O5B C56B H56B 119.2
C56B O5B H5B 109.9

loop_
_geom_bond_atom_site_label_1
_geom_bond_atom_site_label_2
_geom_bond_distance
C1 C2 1.352(5)
C1 C6 1.443(5)
C1 H1 0.9500
C2 C3 1.416(5)
C2 H2 0.9500
C3 C7 1.400(5)
C3 C4 1.419(5)
C4 C5 1.428(5)
C4 C10 1.428(5)
C5 C6 1.423(5)
C5 C13 1.428(5)
C6 C16 1.408(5)
C7 C8 1.387(6)
C7 H7 0.9500
C8 C9 1.373(6)
C8 H8 0.9500
C9 C10 1.397(6)
C9 H9 0.9500
C10 C11 1.434(6)
C11 C12 1.333(6)
C11 H11 0.9500
C12 C13 1.442(5)
C12 H12 0.9500
C13 C14 1.382(5)
C14 C15 1.382(5)
C14 H14 0.9500
C15 C16 1.388(5)
C15 H15 0.9500
C16 C17 1.519(5)
C17 N1 1.461(4)
C17 C18 1.546(5)
C17 H17 1.0000
C18 C19 1.499(5)
C18 H18A 0.9900
C18 H18B 0.9900
C19 N2 1.288(4)
C19 C22 1.481(5)
C20 O1 1.237(5)
C20 N1 1.336(5)
C20 C21 1.443(7)
C21 H21A 0.9800
C21 H21B 0.9800
C21 H21C 0.9800
C22 C27 1.375(5)
C22 C23 1.393(6)
C23 C24 1.420(7)
C23 H23 0.9500
C24 C25 1.346(7)
C24 H24 0.9500
C25 C26 1.351(6)
C25 H25 0.9500
C26 C27 1.399(6)
C26 H26 0.9500
C27 H27 0.9500
C28 C29 1.341(6)
C28 C33 1.458(5)
C28 H28 0.9500
C29 C30 1.414(6)
C29 H29 0.9500
C30 C34 1.403(6)
C30 C31 1.419(5)
C31 C37 1.406(5)
C31 C32 1.431(5)
C32 C33 1.411(5)
C32 C40 1.435(5)
C33 C43 1.401(5)
C34 C35 1.364(7)
C34 H34 0.9500
C35 C36 1.377(6)
C35 H35 0.9500
C36 C37 1.392(5)
C36 H36 0.9500
C37 C38 1.433(5)
C38 C39 1.307(5)
C38 H38 0.9500
C39 C40 1.423(5)
C39 H39 0.9500
C40 C41 1.385(5)
C41 C42 1.379(5)
C41 H41 0.9500
C42 C43 1.411(5)
C42 H42 0.9500
C43 C44 1.519(5)
C44 N3 1.459(5)
C44 C45 1.539(5)
C44 H44 1.0000
C45 C46 1.495(5)
C45 H45A 0.9900
C45 H45B 0.9900
C46 N4 1.303(5)
C46 C49 1.476(5)
C47 O2 1.242(5)
C47 N3 1.348(5)
C47 C48 1.481(7)
C48 H48A 0.9800
C48 H48B 0.9800
C48 H48C 0.9800
C49 C50 1.388(6)
C49 C54 1.388(6)
C50 C51 1.392(6)
C50 H50 0.9500
C51 C52 1.373(7)
C51 H51 0.9500
C52 C53 1.375(6)
C52 H52 0.9500
C53 C54 1.393(5)
C53 H53 0.9500
C54 H54 0.9500
N1 N2 1.399(4)
N3 N4 1.401(4)
C55 O3 1.214(7)
C55 O4 1.257(7)
C55 H55 0.9500
O4 H4 0.8400
C56A O5A 1.197(12)
C56A O6A 1.244(14)
C56A H56A 0.9500
O6A H6A 0.8400
C56B O6B 1.224(16)
C56B O5B 1.279(15)
C56B H56B 0.9500
O5B H5B 0.8400

loop_
_geom_hbond_atom_site_label_D
_geom_hbond_atom_site_label_H
_geom_hbond_atom_site_label_A
_geom_hbond_distance_DH
_geom_hbond_distance_HA
_geom_hbond_distance_DA
_geom_hbond_angle_DHA
_geom_hbond_site_symmetry_A
O6A H6A O1 0.84 1.72 2.544(9) 167.1 1_655
C56A H56A O3 0.95 2.54 3.106(16) 118.2 1_655
O4 H4 O2 0.84 2.15 2.581(5) 112.1 .
C55 H55 O6A 0.95 2.64 3.358(11) 133.0 1_455
C55 H55 O1 0.95 2.64 3.336(7) 130.9 .
C48 H48B O5A 0.98 2.31 3.209(10) 152.4 .
C48 H48A O3 0.98 2.17 3.120(9) 162.4 .
C45 H45A O6A 0.99 2.60 3.300(10) 127.4 4_576
C21 H21A O5B 0.98 2.26 3.119(13) 146.1 1_455
